data_7250684
loop_
_publ_author_name
'Li, Cong'
'Lu, Zu-jia'
'Zhang, Chao'
'Xu, Mei-qi'
'Zhao, Bin-shan'
'Yu, Qi-yao'
'Zhang, Jian-guo'

_publ_section_title
;
 Noncovalent synergistic-directed crystallization (NSDC): a halogen
 engineering strategy for multifunctional energetic crystals
;
_journal_issue 31
_journal_name_full CrystEngComm
_journal_page_first 5346
_journal_page_last 5355
_journal_paper_doi 10.1039/D5CE00606F
_journal_volume 27
_journal_year 2025
_chemical_formula_moiety 'C3 H2 I N3 O2'
_chemical_formula_sum 'C3 H2 I N3 O2'
_chemical_formula_weight 238.98
_space_group_crystal_system triclinic
_space_group_IT_number 2
_space_group_name_Hall '-P 1'
_space_group_name_H-M_alt 'P -1'
_atom_sites_solution_hydrogens geom
_atom_sites_solution_primary direct
_atom_sites_solution_secondary difmap
_audit_creation_date 2024-11-14
_audit_creation_method
;
  Olex2 1.1
  (compiled 2011.02.15 svn.r1672, GUI svn.r3494)
;
_audit_update_record
;
2025-06-11 deposited with the CCDC.	2025-07-15 downloaded from the CCDC.
;
_cell_angle_alpha 67.857(6)
_cell_angle_beta 87.035(6)
_cell_angle_gamma 77.872(6)
_cell_formula_units_Z 18
_cell_length_a 8.9073(6)
_cell_length_b 16.8666(11)
_cell_length_c 20.2753(13)
_cell_measurement_reflns_used 3550
_cell_measurement_temperature 117.95(10)
_cell_measurement_theta_max 25.1800
_cell_measurement_theta_min 3.3040
_cell_volume 2757.2(3)
_computing_cell_refinement
;
CrysAlisPro, Agilent Technologies,
Version 1.171.37.35 (release 13-08-2014 CrysAlis171 .NET)
(compiled Aug 13 2014,18:06:01)
;
_computing_data_collection
;
CrysAlisPro, Agilent Technologies,
Version 1.171.37.35 (release 13-08-2014 CrysAlis171 .NET)
(compiled Aug 13 2014,18:06:01)
;
_computing_data_reduction
;
CrysAlisPro, Agilent Technologies,
Version 1.171.37.35 (release 13-08-2014 CrysAlis171 .NET)
(compiled Aug 13 2014,18:06:01)
;
_computing_molecular_graphics
;
O. V. Dolomanov, L. J. Bourhis, R. J. Gildea, J. A. K. Howard and H. Puschmann,
OLEX2: a complete structure solution, refinement and analysis program.
J. Appl. Cryst. (2009). 42, 339-341.
;
_computing_publication_material
;
O. V. Dolomanov, L. J. Bourhis, R. J. Gildea, J. A. K. Howard and H. Puschmann,
OLEX2: a complete structure solution, refinement and analysis program.
J. Appl. Cryst. (2009). 42, 339-341.
;
_computing_structure_refinement 'SHELXL-97 (Sheldrick, 1997)'
_computing_structure_solution 'A short history of SHELX (Sheldrick, 2007)/Bruker'
_diffrn_ambient_environment N~2~
_diffrn_ambient_temperature 117.95(10)
_diffrn_detector 'CCD plate'
_diffrn_detector_area_resol_mean 16.0971
_diffrn_detector_type Eos
_diffrn_measured_fraction_theta_full 0.9982
_diffrn_measured_fraction_theta_max 0.8153
_diffrn_measurement_details
;
#__ type_ start__ end____ width___ exp.time_
  1 omega   -1.00   82.00   1.0000    4.0000
omega____ theta____ kappa____ phi______ frames
    -       15.9289   57.0000    0.0000 83

#__ type_ start__ end____ width___ exp.time_
  2 omega   26.00   65.00   1.0000    4.0000
omega____ theta____ kappa____ phi______ frames
    -       15.9289   57.0000   60.0000 39

#__ type_ start__ end____ width___ exp.time_
  3 omega  -26.00   25.00   1.0000    4.0000
omega____ theta____ kappa____ phi______ frames
    -       15.9289  -57.0000   90.0000 51

#__ type_ start__ end____ width___ exp.time_
  4 omega  -25.00   16.00   1.0000    4.0000
omega____ theta____ kappa____ phi______ frames
    -      -10.8508  -99.0000  150.0000 41

#__ type_ start__ end____ width___ exp.time_
  5 omega  -25.00    0.00   1.0000    4.0000
omega____ theta____ kappa____ phi______ frames
    -      -10.8508  -99.0000  -30.0000 25

#__ type_ start__ end____ width___ exp.time_
  6 omega    5.00   45.00   1.0000    4.0000
omega____ theta____ kappa____ phi______ frames
    -       15.9289   57.0000 -120.0000 40

#__ type_ start__ end____ width___ exp.time_
  7 omega   35.00   75.00   1.0000    4.0000
omega____ theta____ kappa____ phi______ frames
    -       15.9289  178.0000 -120.0000 40

#__ type_ start__ end____ width___ exp.time_
  8 omega  -44.00   35.00   1.0000    4.0000
omega____ theta____ kappa____ phi______ frames
    -       15.9289  -37.0000 -150.0000 79
;
_diffrn_measurement_device 'four-circle diffractometer'
_diffrn_measurement_device_type 'Xcalibur, Eos, Gemini'
_diffrn_measurement_method '\w scans'
_diffrn_orient_matrix_UB_11 0.0439668000
_diffrn_orient_matrix_UB_12 -0.0310253000
_diffrn_orient_matrix_UB_13 -0.0129633000
_diffrn_orient_matrix_UB_21 0.0044648000
_diffrn_orient_matrix_UB_22 -0.0328282000
_diffrn_orient_matrix_UB_23 0.0347461000
_diffrn_orient_matrix_UB_31 -0.0684917000
_diffrn_orient_matrix_UB_32 -0.0106624000
_diffrn_orient_matrix_UB_33 -0.0074489000
_diffrn_radiation_monochromator graphite
_diffrn_radiation_probe x-ray
_diffrn_radiation_type 'Mo K\a'
_diffrn_radiation_wavelength 0.71073
_diffrn_reflns_av_R_equivalents 0.0803
_diffrn_reflns_av_unetI/netI 0.1446
_diffrn_reflns_limit_h_max 10
_diffrn_reflns_limit_h_min -10
_diffrn_reflns_limit_k_max 20
_diffrn_reflns_limit_k_min -19
_diffrn_reflns_limit_l_max 24
_diffrn_reflns_limit_l_min -22
_diffrn_reflns_number 22312
_diffrn_reflns_theta_full 26.00
_diffrn_reflns_theta_max 26.00
_diffrn_reflns_theta_min 2.92
_diffrn_source 'Enhance (Mo) X-ray Source'
_exptl_absorpt_coefficient_mu 5.151
_exptl_absorpt_correction_T_max 1.00000
_exptl_absorpt_correction_T_min 0.80261
_exptl_absorpt_correction_type multi-scan
_exptl_absorpt_process_details
;
CrysAlisPro, Agilent Technologies,
Version 1.171.37.35 (release 13-08-2014 CrysAlis171 .NET)
(compiled Aug 13 2014,18:06:01)
Empirical absorption correction using spherical harmonics,
 implemented in SCALE3 ABSPACK scaling algorithm.
;
_exptl_crystal_colour colourless
_exptl_crystal_density_diffrn 2.591
_exptl_crystal_density_method 'not measured'
_exptl_crystal_description plate
_exptl_crystal_F_000 1980
_exptl_crystal_recrystallization_method 'Re-crystallisation from solvent: ethyl acetate'
_exptl_crystal_size_max 0.09
_exptl_crystal_size_mid 0.04
_exptl_crystal_size_min 0.03
_refine_diff_density_max 2.106
_refine_diff_density_min -1.432
_refine_diff_density_rms 0.292
_refine_ls_extinction_method none
_refine_ls_goodness_of_fit_ref 1.037
_refine_ls_hydrogen_treatment mixed
_refine_ls_matrix_type full
_refine_ls_number_parameters 730
_refine_ls_number_reflns 10575
_refine_ls_number_restraints 432
_refine_ls_restrained_S_all 1.025
_refine_ls_R_factor_all 0.1125
_refine_ls_R_factor_gt 0.0632
_refine_ls_shift/su_max 0.001
_refine_ls_shift/su_mean 0.000
_refine_ls_structure_factor_coef Fsqd
_refine_ls_weighting_details 'calc w=1/[\s^2^(Fo^2^)+(0.0116P)^2^+0.0000P] where P=(Fo^2^+2Fc^2^)/3'
_refine_ls_weighting_scheme calc
_refine_ls_wR_factor_gt 0.0943
_refine_ls_wR_factor_ref 0.1249
_reflns_number_gt 6440
_reflns_number_total 10575
_reflns_threshold_expression >2sigma(I)
_cod_data_source_file d5ce00606f2.cif
_cod_data_source_block exp_9512
_cod_depositor_comments 'Adding full bibliography for 7250684--7250685.cif.'
_cod_database_code 7250684
_reflns_odcompleteness_completeness 99.82
_reflns_odcompleteness_iscentric 1
_reflns_odcompleteness_theta 25.07

loop_
_space_group_symop_id
_space_group_symop_operation_xyz
1 'x, y, z'
2 '-x, -y, -z'

loop_
_atom_site_label
_atom_site_type_symbol
_atom_site_fract_x
_atom_site_fract_y
_atom_site_fract_z
_atom_site_U_iso_or_equiv
_atom_site_adp_type
_atom_site_occupancy
_atom_site_symmetry_multiplicity
_atom_site_calc_flag
_atom_site_refinement_flags
_atom_site_disorder_assembly
_atom_site_disorder_group
I1 I 0.01045(9) -0.55294(6) 1.85174(5) 0.0256(2) Uani 1 1 d . . .
O1 O 0.2761(9) -0.7350(6) 1.9258(5) 0.029(2) Uani 1 1 d U . .
O2 O 0.3122(10) -0.8148(6) 2.0382(5) 0.036(2) Uani 1 1 d U . .
N1 N -0.0727(11) -0.5830(7) 1.9991(6) 0.0231(18) Uani 1 1 d U . .
N2 N -0.0415(10) -0.6391(6) 2.0678(6) 0.0230(18) Uani 1 1 d U . .
H2 H -0.0923 -0.6312 2.1039 0.028 Uiso 1 1 calc R . .
N3 N 0.2444(11) -0.7506(7) 1.9886(6) 0.0254(19) Uani 1 1 d U . .
C1 C 0.0291(13) -0.6175(8) 1.9601(7) 0.0213(19) Uani 1 1 d U . .
C2 C 0.1175(13) -0.6934(8) 2.0064(7) 0.0235(18) Uani 1 1 d U . .
C3 C 0.0743(13) -0.7080(8) 2.0754(7) 0.026(2) Uani 1 1 d U . .
H3 H 0.1158 -0.7550 2.1179 0.031 Uiso 1 1 calc R . .
I2 I -0.07977(9) -0.74023(6) 2.28281(5) 0.0268(2) Uani 1 1 d . . .
O3 O -0.2970(10) -0.6467(6) 2.3836(5) 0.035(2) Uani 1 1 d U . .
O4 O -0.5009(11) -0.5445(6) 2.3503(5) 0.048(3) Uani 1 1 d U . .
N4 N -0.2596(11) -0.5971(6) 2.1648(5) 0.0209(17) Uani 1 1 d U . .
N5 N -0.3813(11) -0.5268(6) 2.1495(6) 0.0221(17) Uani 1 1 d U . .
H5 H -0.4137 -0.4920 2.1059 0.027 Uiso 1 1 calc R . .
N6 N -0.3903(13) -0.5904(7) 2.3374(6) 0.031(2) Uani 1 1 d U . .
C4 C -0.2501(14) -0.6303(8) 2.2355(7) 0.0233(19) Uani 1 1 d U . .
C5 C -0.3638(14) -0.5796(8) 2.2646(7) 0.0258(18) Uani 1 1 d U . .
C6 C -0.4441(14) -0.5171(8) 2.2070(7) 0.0248(19) Uani 1 1 d U . .
H6 H -0.5308 -0.4737 2.2078 0.030 Uiso 1 1 calc R . .
I3 I -0.66357(9) -0.29580(6) 2.02924(5) 0.0264(2) Uani 1 1 d . . .
O5 O -0.7067(10) -0.2080(6) 1.8530(5) 0.033(2) Uani 1 1 d U . .
O6 O -0.5339(10) -0.2247(6) 1.7770(5) 0.041(2) Uani 1 1 d U . .
N7 N -0.4063(11) -0.4156(7) 1.9991(6) 0.0270(18) Uani 1 1 d U . .
N8 N -0.3206(11) -0.4325(7) 1.9474(5) 0.0246(18) Uani 1 1 d U . .
H8 H -0.2424 -0.4770 1.9557 0.029 Uiso 1 1 calc R . .
N9 N -0.5852(12) -0.2444(7) 1.8369(6) 0.0288(19) Uani 1 1 d U . .
C7 C -0.5117(14) -0.3459(9) 1.9650(7) 0.027(2) Uani 1 1 d U . .
C8 C -0.4866(14) -0.3166(9) 1.8925(7) 0.0266(18) Uani 1 1 d U . .
C9 C -0.3675(14) -0.3735(8) 1.8811(7) 0.028(2) Uani 1 1 d U . .
H9 H -0.3258 -0.3725 1.8368 0.033 Uiso 1 1 calc R . .
I4 I -1.08189(10) 0.16068(6) 1.48882(5) 0.0308(2) Uani 1 1 d . . .
O7 O -0.7608(9) 0.0107(6) 1.5316(5) 0.035(2) Uani 1 1 d U . .
O8 O -0.6860(9) -0.0867(6) 1.6374(5) 0.035(2) Uani 1 1 d U . .
N10 N -1.1089(11) 0.1024(7) 1.6452(6) 0.0263(18) Uani 1 1 d U . .
N11 N -1.0466(11) 0.0460(7) 1.7077(6) 0.0243(18) Uani 1 1 d U . .
H11 H -1.0842 0.0442 1.7491 0.029 Uiso 1 1 calc R . .
N12 N -0.7754(12) -0.0226(8) 1.5967(6) 0.0301(19) Uani 1 1 d U . .
C10 C -1.0240(13) 0.0892(8) 1.5932(7) 0.0221(19) Uani 1 1 d U . .
C11 C -0.8979(14) 0.0185(8) 1.6266(7) 0.0247(18) Uani 1 1 d U . .
C12 C -0.9219(13) -0.0069(8) 1.6999(7) 0.0232(19) Uani 1 1 d U . .
H12 H -0.8598 -0.0534 1.7369 0.028 Uiso 1 1 calc R . .
I5 I -0.97916(9) -0.08524(6) 1.91933(5) 0.0300(2) Uani 1 1 d . . .
O9 O -1.2166(10) -0.0643(6) 2.0453(5) 0.037(2) Uani 1 1 d U . .
O10 O -1.4077(9) 0.0451(6) 2.0362(5) 0.030(2) Uani 1 1 d U . .
N13 N -1.1920(11) 0.0697(7) 1.8268(6) 0.0255(18) Uani 1 1 d U . .
N14 N -1.3210(11) 0.1316(7) 1.8259(6) 0.0257(18) Uani 1 1 d U . .
H14 H -1.3618 0.1756 1.7873 0.031 Uiso 1 1 calc R . .
N15 N -1.3020(12) 0.0043(7) 2.0112(6) 0.0290(19) Uani 1 1 d U . .
C13 C -1.1691(14) 0.0162(8) 1.8944(7) 0.025(2) Uani 1 1 d U . .
C14 C -1.2823(14) 0.0453(8) 1.9361(7) 0.0257(18) Uani 1 1 d U . .
C15 C -1.3771(14) 0.1162(8) 1.8918(7) 0.0235(19) Uani 1 1 d U . .
H15 H -1.4662 0.1491 1.9043 0.028 Uiso 1 1 calc R . .
I6 I -1.66513(9) 0.34559(6) 1.74736(5) 0.0285(2) Uani 1 1 d . . .
O11 O -1.7598(10) 0.4661(6) 1.5783(5) 0.043(2) Uani 1 1 d U . .
O12 O -1.6422(10) 0.4546(7) 1.4862(6) 0.049(3) Uani 1 1 d U . .
N16 N -1.4315(10) 0.2464(7) 1.6861(6) 0.0243(18) Uani 1 1 d U . .
N17 N -1.3714(11) 0.2399(7) 1.6244(6) 0.0237(18) Uani 1 1 d U . .
H17 H -1.2966 0.1974 1.6227 0.028 Uiso 1 1 calc R . .
N18 N -1.6585(12) 0.4307(7) 1.5511(6) 0.0300(19) Uani 1 1 d U . .
C16 C -1.5443(13) 0.3153(8) 1.6692(7) 0.0231(19) Uani 1 1 d U . .
C17 C -1.5515(13) 0.3530(9) 1.5934(7) 0.0257(18) Uani 1 1 d U . .
C18 C -1.4417(13) 0.3071(8) 1.5660(7) 0.026(2) Uani 1 1 d U . .
H18 H -1.4188 0.3190 1.5173 0.031 Uiso 1 1 calc R . .
I7 I -0.83058(9) -0.40484(5) 2.37471(5) 0.0262(2) Uani 1 1 d . . .
O13 O -0.9025(10) -0.2234(6) 2.1174(5) 0.033(2) Uani 1 1 d U . .
O14 O -0.7626(9) -0.3284(6) 2.2032(5) 0.030(2) Uani 1 1 d U . .
N19 N -1.0852(11) -0.2527(6) 2.3338(5) 0.0198(17) Uani 1 1 d U . .
N20 N -1.1586(11) -0.1828(6) 2.2785(5) 0.0205(17) Uani 1 1 d U . .
H20 H -1.2373 -0.1441 2.2833 0.025 Uiso 1 1 calc R . .
N21 N -0.8733(11) -0.2685(7) 2.1813(6) 0.0250(19) Uani 1 1 d U . .
C19 C -0.9730(13) -0.2933(8) 2.3061(7) 0.0213(19) Uani 1 1 d U . .
C20 C -0.9756(13) -0.2490(8) 2.2330(7) 0.0234(18) Uani 1 1 d U . .
C21 C -1.0996(13) -0.1789(8) 2.2168(7) 0.0222(19) Uani 1 1 d U . .
H21 H -1.1345 -0.1370 2.1710 0.027 Uiso 1 1 calc R . .
I8 I -1.44314(9) -0.20737(6) 2.60477(5) 0.0274(2) Uani 1 1 d . . .
O15 O -1.0063(10) -0.4577(6) 2.6923(5) 0.032(2) Uani 1 1 d U . .
O16 O -1.2244(11) -0.3883(6) 2.7164(5) 0.042(2) Uani 1 1 d U . .
N22 N -1.2602(11) -0.2512(7) 2.4958(6) 0.0233(18) Uani 1 1 d U . .
N23 N -1.1375(11) -0.3079(6) 2.4848(6) 0.0256(18) Uani 1 1 d U . .
H23 H -1.1071 -0.3054 2.4422 0.031 Uiso 1 1 calc R . .
N24 N -1.1286(12) -0.4024(7) 2.6740(6) 0.0267(19) Uani 1 1 d U . .
C22 C -1.2716(13) -0.2795(8) 2.5664(7) 0.0213(19) Uani 1 1 d U . .
C23 C -1.1540(14) -0.3539(8) 2.6003(7) 0.0228(17) Uani 1 1 d U . .
C24 C -1.0658(14) -0.3696(8) 2.5469(7) 0.0237(19) Uani 1 1 d U . .
H24 H -0.9756 -0.4132 2.5519 0.028 Uiso 1 1 calc R . .
I9 I -1.46883(9) 0.02423(6) 2.18114(5) 0.0260(2) Uani 1 1 d . . .
O17 O -1.8321(9) 0.0987(6) 2.3512(5) 0.030(2) Uani 1 1 d U . .
O18 O -1.7654(10) 0.1283(6) 2.2414(5) 0.040(2) Uani 1 1 d U . .
N25 N -1.4041(11) -0.0850(7) 2.3324(5) 0.0219(18) Uani 1 1 d U . .
N26 N -1.4507(11) -0.0974(7) 2.3994(6) 0.0240(18) Uani 1 1 d U . .
H26 H -1.4030 -0.1389 2.4377 0.029 Uiso 1 1 calc R . .
N27 N -1.7443(11) 0.0856(7) 2.3051(6) 0.0260(19) Uani 1 1 d U . .
C25 C -1.5030(13) -0.0157(8) 2.2883(7) 0.0215(19) Uani 1 1 d U . .
C26 C -1.6150(13) 0.0137(8) 2.3310(7) 0.0242(18) Uani 1 1 d U . .
C27 C -1.5763(13) -0.0401(8) 2.4009(7) 0.0226(19) Uani 1 1 d U . .
H27 H -1.6292 -0.0366 2.4419 0.027 Uiso 1 1 calc R . .

loop_
_atom_site_aniso_label
_atom_site_aniso_U_11
_atom_site_aniso_U_22
_atom_site_aniso_U_33
_atom_site_aniso_U_23
_atom_site_aniso_U_13
_atom_site_aniso_U_12
I1 0.0285(5) 0.0249(5) 0.0206(5) -0.0072(4) 0.0004(4) -0.0020(4)
O1 0.039(5) 0.028(5) 0.017(5) -0.013(4) 0.002(4) 0.011(4)
O2 0.035(5) 0.026(5) 0.031(5) -0.005(4) 0.003(4) 0.011(4)
N1 0.024(4) 0.023(4) 0.019(4) -0.005(3) -0.002(3) -0.003(3)
N2 0.024(4) 0.025(4) 0.016(4) -0.006(3) -0.001(3) 0.000(3)
N3 0.027(4) 0.023(4) 0.021(4) -0.005(3) 0.002(3) 0.000(3)
C1 0.020(4) 0.023(4) 0.019(4) -0.005(3) -0.003(3) -0.006(3)
C2 0.021(3) 0.026(4) 0.018(3) -0.003(3) 0.000(3) -0.002(3)
C3 0.024(4) 0.027(4) 0.018(4) -0.003(3) -0.002(3) 0.002(3)
I2 0.0271(5) 0.0247(5) 0.0243(5) -0.0083(4) -0.0023(4) 0.0028(4)
O3 0.046(5) 0.033(5) 0.023(5) -0.015(4) -0.002(4) 0.003(4)
O4 0.051(5) 0.049(6) 0.022(5) -0.007(4) 0.013(4) 0.019(4)
N4 0.024(4) 0.022(4) 0.016(4) -0.006(3) -0.001(3) -0.004(3)
N5 0.027(4) 0.021(4) 0.018(4) -0.009(3) -0.002(3) -0.001(3)
N6 0.038(4) 0.031(4) 0.019(4) -0.008(3) 0.005(3) 0.002(3)
C4 0.027(4) 0.024(4) 0.016(4) -0.005(3) -0.001(3) -0.005(3)
C5 0.032(3) 0.026(4) 0.018(3) -0.009(3) 0.001(3) -0.003(3)
C6 0.030(4) 0.024(4) 0.018(4) -0.008(3) 0.000(3) -0.001(3)
I3 0.0244(5) 0.0303(5) 0.0247(5) -0.0130(5) 0.0044(4) -0.0019(4)
O5 0.035(5) 0.026(5) 0.025(5) 0.001(4) -0.007(4) 0.004(4)
O6 0.048(5) 0.039(5) 0.024(5) -0.008(4) 0.010(4) 0.006(4)
N7 0.030(4) 0.029(4) 0.017(4) -0.002(3) 0.002(3) -0.007(3)
N8 0.028(4) 0.028(4) 0.016(4) -0.005(3) 0.004(3) -0.007(3)
N9 0.032(4) 0.028(4) 0.022(4) -0.004(3) 0.000(3) -0.007(3)
C7 0.029(4) 0.028(4) 0.018(4) -0.004(3) 0.002(3) -0.006(3)
C8 0.029(3) 0.029(4) 0.018(4) -0.004(3) 0.001(3) -0.007(3)
C9 0.030(4) 0.032(4) 0.016(4) -0.004(3) 0.003(3) -0.006(3)
I4 0.0337(5) 0.0310(6) 0.0212(5) -0.0045(4) -0.0026(4) -0.0021(4)
O7 0.031(5) 0.044(5) 0.027(5) -0.016(4) 0.011(4) 0.002(4)
O8 0.026(4) 0.041(5) 0.033(5) -0.016(4) 0.003(4) 0.005(4)
N10 0.025(4) 0.034(4) 0.023(4) -0.014(3) 0.007(3) -0.007(3)
N11 0.024(4) 0.030(4) 0.021(4) -0.012(3) 0.009(3) -0.008(3)
N12 0.027(4) 0.038(4) 0.027(4) -0.015(4) 0.006(3) -0.005(3)
C10 0.022(4) 0.031(4) 0.020(4) -0.016(3) 0.005(3) -0.010(3)
C11 0.023(3) 0.033(4) 0.022(4) -0.015(3) 0.008(3) -0.007(3)
C12 0.022(4) 0.029(4) 0.023(4) -0.012(3) 0.006(3) -0.011(3)
I5 0.0237(5) 0.0260(5) 0.0364(6) -0.0114(5) -0.0016(4) 0.0029(4)
O9 0.043(5) 0.028(5) 0.026(5) 0.003(4) -0.006(4) -0.003(4)
O10 0.029(4) 0.042(5) 0.017(5) -0.012(4) 0.013(4) 0.000(4)
N13 0.024(4) 0.026(4) 0.024(4) -0.009(3) 0.002(3) 0.000(3)
N14 0.024(4) 0.025(4) 0.025(4) -0.008(3) 0.001(3) -0.001(3)
N15 0.033(4) 0.032(4) 0.019(4) -0.008(3) 0.006(3) -0.005(3)
C13 0.025(4) 0.026(4) 0.023(4) -0.011(3) 0.002(3) -0.001(3)
C14 0.027(3) 0.029(4) 0.021(4) -0.010(3) 0.003(3) -0.004(3)
C15 0.024(4) 0.028(4) 0.021(4) -0.013(3) 0.003(3) -0.002(3)
I6 0.0274(5) 0.0341(6) 0.0272(6) -0.0167(5) 0.0063(4) -0.0049(4)
O11 0.040(5) 0.040(5) 0.039(6) -0.016(4) 0.003(4) 0.011(4)
O12 0.041(5) 0.051(6) 0.032(5) -0.007(5) 0.002(5) 0.025(4)
N16 0.017(3) 0.029(4) 0.025(4) -0.012(3) 0.004(3) 0.001(3)
N17 0.014(3) 0.031(4) 0.026(4) -0.011(3) 0.002(3) -0.005(3)
N18 0.023(3) 0.036(4) 0.030(4) -0.014(4) 0.000(3) 0.000(3)
C16 0.012(3) 0.030(4) 0.027(4) -0.013(4) 0.005(3) 0.000(3)
C17 0.016(3) 0.034(4) 0.028(4) -0.015(3) 0.001(3) -0.002(3)
C18 0.014(3) 0.035(4) 0.029(4) -0.013(3) 0.001(3) -0.004(3)
I7 0.0226(4) 0.0232(5) 0.0270(6) -0.0067(4) -0.0022(4) 0.0030(4)
O13 0.038(5) 0.040(5) 0.019(5) -0.008(4) 0.000(4) -0.007(4)
O14 0.031(4) 0.031(5) 0.018(5) -0.006(4) -0.004(4) 0.008(4)
N19 0.025(3) 0.017(4) 0.017(4) -0.007(3) -0.004(3) -0.003(3)
N20 0.023(3) 0.019(4) 0.017(4) -0.004(3) -0.001(3) -0.002(3)
N21 0.025(4) 0.023(4) 0.019(4) -0.003(3) -0.002(3) 0.002(3)
C19 0.025(4) 0.016(4) 0.020(4) -0.005(3) -0.003(3) -0.001(3)
C20 0.026(3) 0.019(3) 0.018(3) -0.003(3) -0.002(3) 0.002(3)
C21 0.024(4) 0.020(4) 0.016(4) -0.001(3) -0.003(3) -0.001(3)
I8 0.0260(5) 0.0285(5) 0.0258(6) -0.0127(5) 0.0039(4) 0.0025(4)
O15 0.032(5) 0.031(5) 0.031(5) -0.015(4) -0.002(4) 0.005(4)
O16 0.046(5) 0.046(5) 0.025(5) -0.010(4) 0.008(4) 0.003(4)
N22 0.026(4) 0.023(4) 0.022(4) -0.012(3) 0.006(3) -0.002(3)
N23 0.031(4) 0.024(4) 0.021(4) -0.012(3) 0.008(3) 0.000(3)
N24 0.030(4) 0.029(4) 0.023(4) -0.015(3) 0.004(3) -0.001(3)
C22 0.023(4) 0.022(4) 0.021(4) -0.012(3) 0.009(3) -0.003(3)
C23 0.028(3) 0.023(4) 0.021(3) -0.015(3) 0.007(3) -0.001(3)
C24 0.029(4) 0.022(4) 0.023(4) -0.013(3) 0.004(3) -0.002(3)
I9 0.0287(5) 0.0275(5) 0.0191(5) -0.0067(4) 0.0004(4) -0.0036(4)
O17 0.021(4) 0.034(5) 0.031(5) -0.010(4) -0.004(4) 0.001(4)
O18 0.034(5) 0.037(5) 0.026(5) 0.003(4) -0.007(4) 0.019(4)
N25 0.022(3) 0.026(4) 0.015(4) -0.008(3) 0.002(3) 0.001(3)
N26 0.024(4) 0.027(4) 0.017(4) -0.006(3) 0.002(3) -0.001(3)
N27 0.025(4) 0.027(4) 0.023(4) -0.010(3) -0.003(3) 0.003(3)
C25 0.022(4) 0.024(4) 0.017(4) -0.010(3) 0.001(3) 0.001(3)
C26 0.023(3) 0.026(4) 0.021(3) -0.010(3) 0.000(3) 0.002(3)
C27 0.021(4) 0.027(4) 0.017(4) -0.009(3) 0.002(3) 0.002(3)

loop_
_atom_type_symbol
_atom_type_description
_atom_type_scat_dispersion_real
_atom_type_scat_dispersion_imag
_atom_type_scat_source
C C 0.0033 0.0016 'International Tables Vol C Tables 4.2.6.8 and 6.1.1.4'
H H 0.0000 0.0000 'International Tables Vol C Tables 4.2.6.8 and 6.1.1.4'
I I -0.4742 1.8119 'International Tables Vol C Tables 4.2.6.8 and 6.1.1.4'
N N 0.0061 0.0033 'International Tables Vol C Tables 4.2.6.8 and 6.1.1.4'
O O 0.0106 0.0060 'International Tables Vol C Tables 4.2.6.8 and 6.1.1.4'

loop_
_geom_angle_atom_site_label_1
_geom_angle_atom_site_label_2
_geom_angle_atom_site_label_3
_geom_angle
_geom_angle_site_symmetry_1
_geom_angle_site_symmetry_3
_geom_angle_publ_flag
C1 N1 N2 105.2(10) . . ?
N1 N2 H2 123.1 . . ?
C3 N2 N1 113.9(10) . . ?
C3 N2 H2 123.1 . . ?
O1 N3 O2 123.4(11) . . ?
O1 N3 C2 119.5(11) . . ?
O2 N3 C2 117.1(10) . . ?
N1 C1 I1 116.6(9) . . ?
N1 C1 C2 107.7(11) . . ?
C2 C1 I1 135.7(10) . . ?
C1 C2 N3 126.9(12) . . ?
C1 C2 C3 110.6(12) . . ?
C3 C2 N3 122.4(12) . . ?
N2 C3 C2 102.8(12) . . ?
N2 C3 H3 128.6 . . ?
C2 C3 H3 128.6 . . ?
C4 N4 N5 103.6(10) . . ?
N4 N5 H5 123.5 . . ?
C6 N5 N4 113.0(11) . . ?
C6 N5 H5 123.5 . . ?
O3 N6 C5 118.0(11) . . ?
O4 N6 O3 123.9(11) . . ?
O4 N6 C5 118.1(12) . . ?
N4 C4 I2 116.9(9) . . ?
N4 C4 C5 110.9(11) . . ?
C5 C4 I2 132.2(10) . . ?
N6 C5 C4 129.3(12) . . ?
C6 C5 N6 126.4(12) . . ?
C6 C5 C4 104.4(12) . . ?
N5 C6 C5 108.1(12) . . ?
N5 C6 H6 125.9 . . ?
C5 C6 H6 125.9 . . ?
C7 N7 N8 104.7(11) . . ?
N7 N8 H8 123.6 . . ?
N7 N8 C9 112.9(11) . . ?
C9 N8 H8 123.6 . . ?
O5 N9 O6 125.5(12) . . ?
O5 N9 C8 119.4(11) . . ?
O6 N9 C8 115.1(11) . . ?
N7 C7 I3 115.8(9) . . ?
N7 C7 C8 110.2(12) . . ?
C8 C7 I3 133.6(10) . . ?
C7 C8 N9 126.2(12) . . ?
C9 C8 N9 125.3(12) . . ?
C9 C8 C7 107.9(13) . . ?
N8 C9 H9 127.9 . . ?
C8 C9 N8 104.2(11) . . ?
C8 C9 H9 127.9 . . ?
C10 N10 N11 109.6(11) . . ?
N10 N11 H11 124.3 . . ?
C12 N11 N10 111.5(10) . . ?
C12 N11 H11 124.3 . . ?
O7 N12 C11 117.5(12) . . ?
O8 N12 O7 124.5(11) . . ?
O8 N12 C11 117.9(11) . . ?
N10 C10 I4 122.1(10) . . ?
N10 C10 C11 106.6(12) . . ?
C11 C10 I4 131.3(9) . . ?
N12 C11 C10 130.5(12) . . ?
C12 C11 N12 124.2(12) . . ?
C12 C11 C10 105.4(11) . . ?
N11 C12 C11 107.0(12) . . ?
N11 C12 H12 126.5 . . ?
C11 C12 H12 126.5 . . ?
C13 N13 N14 105.1(10) . . ?
N13 N14 H14 124.3 . . ?
C15 N14 N13 111.4(11) . . ?
C15 N14 H14 124.3 . . ?
O9 N15 O10 125.4(11) . . ?
O9 N15 C14 119.6(11) . . ?
O10 N15 C14 115.1(11) . . ?
N13 C13 I5 117.4(9) . . ?
N13 C13 C14 109.6(12) . . ?
C14 C13 I5 133.0(10) . . ?
C13 C14 N15 127.4(12) . . ?
C15 C14 N15 125.1(12) . . ?
C15 C14 C13 107.4(12) . . ?
N14 C15 H15 126.8 . . ?
C14 C15 N14 106.4(11) . . ?
C14 C15 H15 126.8 . . ?
C16 N16 N17 108.2(11) . . ?
N16 N17 H17 124.2 . . ?
C18 N17 N16 111.7(10) . . ?
C18 N17 H17 124.2 . . ?
O11 N18 O12 123.6(12) . . ?
O11 N18 C17 121.1(12) . . ?
O12 N18 C17 115.2(11) . . ?
N16 C16 I6 119.8(10) . . ?
N16 C16 C17 105.8(11) . . ?
C17 C16 I6 134.5(9) . . ?
C16 C17 N18 125.2(11) . . ?
C18 C17 N18 124.0(13) . . ?
C18 C17 C16 110.7(12) . . ?
N17 C18 H18 128.2 . . ?
C17 C18 N17 103.6(12) . . ?
C17 C18 H18 128.2 . . ?
C19 N19 N20 106.0(10) . . ?
N19 N20 H20 123.7 . . ?
C21 N20 N19 112.6(10) . . ?
C21 N20 H20 123.7 . . ?
O13 N21 C20 118.4(10) . . ?
O14 N21 O13 123.7(11) . . ?
O14 N21 C20 117.8(11) . . ?
N19 C19 I7 117.9(9) . . ?
N19 C19 C20 109.5(11) . . ?
C20 C19 I7 132.7(9) . . ?
C19 C20 N21 128.9(12) . . ?
C19 C20 C21 106.6(11) . . ?
C21 C20 N21 124.5(12) . . ?
N20 C21 C20 105.3(12) . . ?
N20 C21 H21 127.4 . . ?
C20 C21 H21 127.4 . . ?
C22 N22 N23 104.6(10) . . ?
N22 N23 H23 123.3 . . ?
N22 N23 C24 113.3(10) . . ?
C24 N23 H23 123.3 . . ?
O15 N24 C23 116.4(10) . . ?
O16 N24 O15 123.6(12) . . ?
O16 N24 C23 120.0(11) . . ?
N22 C22 I8 116.3(9) . . ?
N22 C22 C23 110.7(10) . . ?
C23 C22 I8 132.9(10) . . ?
N24 C23 C22 127.6(11) . . ?
C24 C23 N24 125.9(12) . . ?
C24 C23 C22 106.6(12) . . ?
N23 C24 C23 104.7(11) . . ?
N23 C24 H24 127.7 . . ?
C23 C24 H24 127.7 . . ?
C25 N25 N26 106.9(10) . . ?
N25 N26 H26 123.8 . . ?
C27 N26 N25 112.4(11) . . ?
C27 N26 H26 123.8 . . ?
O17 N27 C26 115.6(11) . . ?
O18 N27 O17 123.7(11) . . ?
O18 N27 C26 120.7(11) . . ?
N25 C25 I9 118.5(8) . . ?
N25 C25 C26 107.4(11) . . ?
C26 C25 I9 134.1(10) . . ?
C25 C26 N27 125.8(12) . . ?
C27 C26 N27 127.3(11) . . ?
C27 C26 C25 106.9(11) . . ?
N26 C27 C26 106.3(11) . . ?
N26 C27 H27 126.9 . . ?
C26 C27 H27 126.9 . . ?

loop_
_geom_bond_atom_site_label_1
_geom_bond_atom_site_label_2
_geom_bond_distance
_geom_bond_site_symmetry_2
_geom_bond_publ_flag
I1 C1 2.049(13) . ?
O1 N3 1.229(12) . ?
O2 N3 1.231(13) . ?
N1 N2 1.359(13) . ?
N1 C1 1.355(14) . ?
N2 H2 0.8800 . ?
N2 C3 1.347(15) . ?
N3 C2 1.449(15) . ?
C1 C2 1.373(17) . ?
C2 C3 1.375(16) . ?
C3 H3 0.9500 . ?
I2 C4 2.071(13) . ?
O3 N6 1.244(13) . ?
O4 N6 1.202(12) . ?
N4 N5 1.376(13) . ?
N4 C4 1.327(15) . ?
N5 H5 0.8800 . ?
N5 C6 1.317(14) . ?
N6 C5 1.432(15) . ?
C4 C5 1.435(16) . ?
C5 C6 1.352(17) . ?
C6 H6 0.9500 . ?
I3 C7 2.100(13) . ?
O5 N9 1.221(12) . ?
O6 N9 1.224(12) . ?
N7 N8 1.347(13) . ?
N7 C7 1.315(16) . ?
N8 H8 0.8800 . ?
N8 C9 1.360(15) . ?
N9 C8 1.464(17) . ?
C7 C8 1.385(16) . ?
C8 C9 1.346(17) . ?
C9 H9 0.9500 . ?
I4 C10 2.031(13) . ?
O7 N12 1.236(13) . ?
O8 N12 1.232(13) . ?
N10 N11 1.327(14) . ?
N10 C10 1.326(14) . ?
N11 H11 0.8800 . ?
N11 C12 1.314(14) . ?
N12 C11 1.403(15) . ?
C10 C11 1.432(17) . ?
C11 C12 1.401(16) . ?
C12 H12 0.9500 . ?
I5 C13 2.066(13) . ?
O9 N15 1.216(13) . ?
O10 N15 1.248(12) . ?
N13 N14 1.375(13) . ?
N13 C13 1.324(15) . ?
N14 H14 0.8800 . ?
N14 C15 1.352(14) . ?
N15 C14 1.434(15) . ?
C13 C14 1.410(16) . ?
C14 C15 1.339(17) . ?
C15 H15 0.9500 . ?
I6 C16 2.034(12) . ?
O11 N18 1.203(12) . ?
O12 N18 1.233(13) . ?
N16 N17 1.369(13) . ?
N16 C16 1.313(15) . ?
N17 H17 0.8800 . ?
N17 C18 1.358(16) . ?
N18 C17 1.440(16) . ?
C16 C17 1.422(17) . ?
C17 C18 1.348(16) . ?
C18 H18 0.9500 . ?
I7 C19 2.071(13) . ?
O13 N21 1.240(12) . ?
O14 N21 1.216(12) . ?
N19 N20 1.353(13) . ?
N19 C19 1.314(14) . ?
N20 H20 0.8800 . ?
N20 C21 1.316(14) . ?
N21 C20 1.439(15) . ?
C19 C20 1.385(16) . ?
C20 C21 1.386(16) . ?
C21 H21 0.9500 . ?
I8 C22 2.056(11) . ?
O15 N24 1.244(13) . ?
O16 N24 1.232(12) . ?
N22 N23 1.362(12) . ?
N22 C22 1.333(15) . ?
N23 H23 0.8800 . ?
N23 C24 1.375(15) . ?
N24 C23 1.411(16) . ?
C22 C23 1.421(17) . ?
C23 C24 1.378(15) . ?
C24 H24 0.9500 . ?
I9 C25 2.045(12) . ?
O17 N27 1.242(12) . ?
O18 N27 1.220(13) . ?
N25 N26 1.352(13) . ?
N25 C25 1.343(15) . ?
N26 H26 0.8800 . ?
N26 C27 1.323(14) . ?
N27 C26 1.439(16) . ?
C25 C26 1.420(15) . ?
C26 C27 1.379(17) . ?
C27 H27 0.9500 . ?

loop_
_geom_torsion_atom_site_label_1
_geom_torsion_atom_site_label_2
_geom_torsion_atom_site_label_3
_geom_torsion_atom_site_label_4
_geom_torsion
_geom_torsion_site_symmetry_1
_geom_torsion_site_symmetry_2
_geom_torsion_site_symmetry_3
_geom_torsion_site_symmetry_4
_geom_torsion_publ_flag
I1 C1 C2 N3 6(2) . . . . ?
I1 C1 C2 C3 -176.5(9) . . . . ?
O1 N3 C2 C1 -4.0(19) . . . . ?
O1 N3 C2 C3 178.9(11) . . . . ?
O2 N3 C2 C1 178.2(11) . . . . ?
O2 N3 C2 C3 1.0(17) . . . . ?
N1 N2 C3 C2 -0.1(13) . . . . ?
N1 C1 C2 N3 -177.8(11) . . . . ?
N1 C1 C2 C3 -0.4(14) . . . . ?
N2 N1 C1 I1 177.2(7) . . . . ?
N2 N1 C1 C2 0.3(12) . . . . ?
N3 C2 C3 N2 177.9(11) . . . . ?
C1 N1 N2 C3 -0.1(13) . . . . ?
C1 C2 C3 N2 0.3(14) . . . . ?
I2 C4 C5 N6 1(2) . . . . ?
I2 C4 C5 C6 -178.6(9) . . . . ?
O3 N6 C5 C4 6(2) . . . . ?
O3 N6 C5 C6 -173.7(12) . . . . ?
O4 N6 C5 C4 -173.8(13) . . . . ?
O4 N6 C5 C6 6(2) . . . . ?
N4 N5 C6 C5 1.9(14) . . . . ?
N4 C4 C5 N6 -177.7(11) . . . . ?
N4 C4 C5 C6 2.5(14) . . . . ?
N5 N4 C4 I2 179.5(7) . . . . ?
N5 N4 C4 C5 -1.4(13) . . . . ?
N6 C5 C6 N5 177.6(11) . . . . ?
C4 N4 N5 C6 -0.2(12) . . . . ?
C4 C5 C6 N5 -2.5(14) . . . . ?
I3 C7 C8 N9 -12(2) . . . . ?
I3 C7 C8 C9 176.6(10) . . . . ?
O5 N9 C8 C7 -4.6(19) . . . . ?
O5 N9 C8 C9 165.6(12) . . . . ?
O6 N9 C8 C7 173.7(12) . . . . ?
O6 N9 C8 C9 -16.1(18) . . . . ?
N7 N8 C9 C8 0.9(14) . . . . ?
N7 C7 C8 N9 175.7(11) . . . . ?
N7 C7 C8 C9 4.1(15) . . . . ?
N8 N7 C7 I3 -177.3(7) . . . . ?
N8 N7 C7 C8 -3.4(13) . . . . ?
N9 C8 C9 N8 -174.6(11) . . . . ?
C7 N7 N8 C9 1.5(13) . . . . ?
C7 C8 C9 N8 -2.9(14) . . . . ?
I4 C10 C11 N12 0(2) . . . . ?
I4 C10 C11 C12 -177.6(9) . . . . ?
O7 N12 C11 C10 8.2(19) . . . . ?
O7 N12 C11 C12 -174.4(11) . . . . ?
O8 N12 C11 C10 -175.2(12) . . . . ?
O8 N12 C11 C12 2.2(18) . . . . ?
N10 N11 C12 C11 1.8(13) . . . . ?
N10 C10 C11 N12 179.0(12) . . . . ?
N10 C10 C11 C12 1.3(13) . . . . ?
N11 N10 C10 I4 178.8(7) . . . . ?
N11 N10 C10 C11 -0.2(13) . . . . ?
N12 C11 C12 N11 -179.8(11) . . . . ?
C10 N10 N11 C12 -1.0(14) . . . . ?
C10 C11 C12 N11 -1.9(13) . . . . ?
I5 C13 C14 N15 -6(2) . . . . ?
I5 C13 C14 C15 178.4(10) . . . . ?
O9 N15 C14 C13 -1.6(19) . . . . ?
O9 N15 C14 C15 173.5(12) . . . . ?
O10 N15 C14 C13 177.2(12) . . . . ?
O10 N15 C14 C15 -7.6(18) . . . . ?
N13 N14 C15 C14 1.4(13) . . . . ?
N13 C13 C14 N15 177.7(11) . . . . ?
N13 C13 C14 C15 1.8(15) . . . . ?
N14 N13 C13 I5 -178.1(7) . . . . ?
N14 N13 C13 C14 -0.9(13) . . . . ?
N15 C14 C15 N14 -177.9(11) . . . . ?
C13 N13 N14 C15 -0.3(13) . . . . ?
C13 C14 C15 N14 -1.9(14) . . . . ?
I6 C16 C17 N18 0.6(19) . . . . ?
I6 C16 C17 C18 179.3(10) . . . . ?
O11 N18 C17 C16 -5.7(19) . . . . ?
O11 N18 C17 C18 175.7(12) . . . . ?
O12 N18 C17 C16 177.4(11) . . . . ?
O12 N18 C17 C18 -1.2(18) . . . . ?
N16 N17 C18 C17 -2.7(13) . . . . ?
N16 C16 C17 N18 -179.7(11) . . . . ?
N16 C16 C17 C18 -0.9(14) . . . . ?
N17 N16 C16 I6 179.0(7) . . . . ?
N17 N16 C16 C17 -0.8(13) . . . . ?
N18 C17 C18 N17 -179.0(10) . . . . ?
C16 N16 N17 C18 2.3(13) . . . . ?
C16 C17 C18 N17 2.2(14) . . . . ?
I7 C19 C20 N21 -1(2) . . . . ?
I7 C19 C20 C21 179.2(9) . . . . ?
O13 N21 C20 C19 175.1(11) . . . . ?
O13 N21 C20 C21 -4.8(18) . . . . ?
O14 N21 C20 C19 -5.1(19) . . . . ?
O14 N21 C20 C21 175.0(11) . . . . ?
N19 N20 C21 C20 -2.4(13) . . . . ?
N19 C19 C20 N21 178.7(12) . . . . ?
N19 C19 C20 C21 -1.4(14) . . . . ?
N20 N19 C19 I7 179.5(7) . . . . ?
N20 N19 C19 C20 -0.1(13) . . . . ?
N21 C20 C21 N20 -177.8(11) . . . . ?
C19 N19 N20 C21 1.6(13) . . . . ?
C19 C20 C21 N20 2.2(13) . . . . ?
I8 C22 C23 N24 3(2) . . . . ?
I8 C22 C23 C24 -175.7(9) . . . . ?
O15 N24 C23 C22 -170.3(12) . . . . ?
O15 N24 C23 C24 8.6(18) . . . . ?
O16 N24 C23 C22 8.9(19) . . . . ?
O16 N24 C23 C24 -172.1(12) . . . . ?
N22 N23 C24 C23 3.6(14) . . . . ?
N22 C22 C23 N24 -179.6(11) . . . . ?
N22 C22 C23 C24 1.3(14) . . . . ?
N23 N22 C22 I8 178.4(7) . . . . ?
N23 N22 C22 C23 0.8(13) . . . . ?
N24 C23 C24 N23 178.1(11) . . . . ?
C22 N22 N23 C24 -2.7(13) . . . . ?
C22 C23 C24 N23 -2.8(13) . . . . ?
I9 C25 C26 N27 1(2) . . . . ?
I9 C25 C26 C27 -179.8(9) . . . . ?
O17 N27 C26 C25 177.5(11) . . . . ?
O17 N27 C26 C27 -1.9(18) . . . . ?
O18 N27 C26 C25 -0.6(19) . . . . ?
O18 N27 C26 C27 180.0(12) . . . . ?
N25 N26 C27 C26 -0.3(14) . . . . ?
N25 C25 C26 N27 -178.7(11) . . . . ?
N25 C25 C26 C27 0.8(14) . . . . ?
N26 N25 C25 I9 179.5(7) . . . . ?
N26 N25 C25 C26 -1.0(13) . . . . ?
N27 C26 C27 N26 179.2(11) . . . . ?
C25 N25 N26 C27 0.8(13) . . . . ?
C25 C26 C27 N26 -0.3(14) . . . . ?
